data_7028082
loop_
_publ_author_name
'Pollard, Kimberly D.'
'Vittal, Jagadese J.'
'Yap, Glenn P. A.'
'Puddephatt, Richard J.'

_publ_section_title
;
 Yttrium \b-diketonate complexes with triglyme: ionic and neutral isomers
 and outer-sphere co-ordination of triglyme&#x200A;&#x2020;
;
_journal_issue 8
_journal_name_full 'Journal of the Chemical Society, Dalton Transactions'
_journal_page_first 1265
_journal_paper_doi 10.1039/a801344f
_journal_year 1998
_chemical_formula_sum 'C21 H17 F18 O9 Y'
_chemical_formula_weight 844.26
_chemical_name_systematic
; 
 ? 
;
_space_group_IT_number 14
_symmetry_cell_setting monoclinic
_symmetry_space_group_name_Hall '-P 2yn'
_symmetry_space_group_name_H-M 'P 1 21/n 1'
_atom_sites_solution_hydrogens geom
_atom_sites_solution_primary direct
_atom_sites_solution_secondary difmap
_audit_creation_method SHELXL
_cell_angle_alpha 90.00
_cell_angle_beta 95.760(10)
_cell_angle_gamma 90.00
_cell_formula_units_Z 4
_cell_length_a 10.202(2)
_cell_length_b 16.225(2)
_cell_length_c 19.192(2)
_cell_measurement_reflns_used 25
_cell_measurement_temperature 293(2)
_cell_measurement_theta_max 10.94
_cell_measurement_theta_min 9.21
_cell_volume 3160.8(8)
_computing_cell_refinement 'Siemens XSCANS Ver. 2.0'
_computing_data_collection 'Siemens XSCANS Ver. 2.0'
_computing_data_reduction 'Siemens XSCANS Ver. 2.0'
_computing_molecular_graphics 'Siemens SHELXTL Ver. 5.0'
_computing_publication_material 'Siemens SHELXTL Ver. 5.0'
_computing_structure_refinement 'Siemens SHELXTL Ver. 5.0'
_computing_structure_solution 'Siemens SHELXTL Ver. 5.0'
_diffrn_ambient_temperature 293(2)
_diffrn_measurement_device 'Siemens P4'
_diffrn_measurement_method '\w scans'
_diffrn_radiation_monochromator graphite
_diffrn_radiation_source 'fine-focus sealed tube'
_diffrn_radiation_type MoK\a
_diffrn_radiation_wavelength 0.71073
_diffrn_reflns_av_R_equivalents 0.0477
_diffrn_reflns_av_sigmaI/netI 0.2285
_diffrn_reflns_limit_h_max 12
_diffrn_reflns_limit_h_min -1
_diffrn_reflns_limit_k_max 19
_diffrn_reflns_limit_k_min -1
_diffrn_reflns_limit_l_max 22
_diffrn_reflns_limit_l_min -22
_diffrn_reflns_number 6561
_diffrn_reflns_theta_max 25.00
_diffrn_reflns_theta_min 2.13
_diffrn_standards_decay_% 8.47
_diffrn_standards_interval_count 297
_diffrn_standards_number 3
_exptl_absorpt_coefficient_mu 1.996
_exptl_absorpt_correction_T_max 0.34647
_exptl_absorpt_correction_T_min 0.28972
_exptl_absorpt_correction_type 'psi-scans method'
_exptl_crystal_colour colorless
_exptl_crystal_density_diffrn 1.774
_exptl_crystal_description 'thin plates'
_exptl_crystal_F_000 1664
_exptl_crystal_size_max 0.432
_exptl_crystal_size_mid 0.416
_exptl_crystal_size_min 0.181
_refine_diff_density_max 0.745
_refine_diff_density_min -0.651
_refine_diff_density_rms 0.102
_refine_ls_extinction_coef 0.0008(4)
_refine_ls_extinction_expression Fc^*^=kFc[1+0.001xFc^2^\l^3^/sin(2\q)]^-1/4^
_refine_ls_extinction_method SHELXL
_refine_ls_goodness_of_fit_all 0.849
_refine_ls_goodness_of_fit_obs 1.276
_refine_ls_matrix_type full
_refine_ls_number_parameters 306
_refine_ls_number_reflns 5462
_refine_ls_number_restraints 1275
_refine_ls_restrained_S_all 0.904
_refine_ls_restrained_S_obs 1.198
_refine_ls_R_factor_all 0.2278
_refine_ls_R_factor_obs 0.0880
_refine_ls_shift/esd_max -0.079
_refine_ls_shift/esd_mean 0.006
_refine_ls_structure_factor_coef Fsqd
_refine_ls_weighting_details 'w=1/[\s^2^(Fo^2^)+(0.1350P)^2^+0.0000P] where P=(Fo^2^+2Fc^2^)/3'
_refine_ls_weighting_scheme calc
_refine_ls_wR_factor_all 0.2661
_refine_ls_wR_factor_obs 0.2211
_reflns_number_observed 1816
_reflns_number_total 5462
_reflns_observed_criterion >2sigma(I)
_cod_data_source_file f801344sup1.cif
_cod_data_source_block kim2
_cod_depositor_comments
;
The following automatic conversions were performed:

'_symmetry_cell_setting' value 'Monoclinic' changed to 'monoclinic'
according to /home/saulius/struct/CIF-dictionaries/cif_core.dic
dictionary named 'cif_core.dic' version 2.4.2 from 2011-04-26.

Automatic conversion script
Id: cif_fix_values 1891 2012-01-12 08:04:46Z andrius 

The following automatic conversions were performed:

'_refine_ls_weighting_scheme' value 'calc
w=1/[\s^2^(Fo^2^)+(0.1350P)^2^+0.0000P] where P=(Fo^2^+2Fc^2^)/3' was
changed to 'calc'. New tag '_refine_ls_weighting_details' was
created. The value of the new tag was set to
'w=1/[\s^2^(Fo^2^)+(0.1350P)^2^+0.0000P] where P=(Fo^2^+2Fc^2^)/3'.

Automatic conversion script
Id: cif_fix_values 3143 2015-03-26 13:38:13Z robertas 
;
_cod_original_sg_symbol_H-M P21/n
_cod_database_code 7028082

loop_
_symmetry_equiv_pos_as_xyz
'x, y, z'
'-x+1/2, y+1/2, -z+1/2'
'-x, -y, -z'
'x-1/2, -y-1/2, z-1/2'

loop_
_atom_site_aniso_label
_atom_site_aniso_U_11
_atom_site_aniso_U_22
_atom_site_aniso_U_33
_atom_site_aniso_U_23
_atom_site_aniso_U_13
_atom_site_aniso_U_12
Y1 0.0534(5) 0.0707(7) 0.0478(5) 0.0050(6) 0.0058(4) -0.0002(7)
O1 0.071(5) 0.089(5) 0.048(4) 0.008(4) 0.007(4) 0.008(5)
O2 0.064(5) 0.092(6) 0.057(4) 0.004(4) 0.014(4) 0.006(5)
O3 0.060(5) 0.073(5) 0.074(5) 0.009(4) 0.005(4) -0.010(4)
O4 0.053(5) 0.081(5) 0.060(4) 0.011(4) -0.001(4) -0.010(4)
O5 0.087(6) 0.086(6) 0.053(4) -0.001(4) 0.023(4) -0.018(5)
O6 0.065(5) 0.088(5) 0.049(4) 0.006(4) 0.013(4) -0.001(4)
O7 0.065(6) 0.082(6) 0.079(5) -0.001(4) 0.007(4) -0.008(5)
O8 0.068(5) 0.089(6) 0.080(5) 0.011(5) 0.015(4) -0.006(5)
O9 0.072(5) 0.074(5) 0.074(5) 0.003(4) 0.013(4) 0.010(5)
C16 0.162(16) 0.072(10) 0.126(11) -0.015(9) 0.002(11) -0.033(11)
C21 0.127(11) 0.060(8) 0.112(10) 0.023(8) 0.039(9) -0.013(9)

loop_
_atom_site_label
_atom_site_type_symbol
_atom_site_fract_x
_atom_site_fract_y
_atom_site_fract_z
_atom_site_U_iso_or_equiv
_atom_site_thermal_displace_type
_atom_site_occupancy
_atom_site_calc_flag
_atom_site_refinement_flags
Y1 Y 0.24305(10) 0.39630(7) 0.73696(5) 0.0573(3) Uani 1 d .
O1 O 0.2581(7) 0.4312(4) 0.6196(3) 0.070(2) Uani 1 d .
O2 O 0.3972(7) 0.3070(4) 0.6913(3) 0.071(2) Uani 1 d .
O3 O 0.4461(7) 0.4582(4) 0.7554(3) 0.069(2) Uani 1 d .
O4 O 0.3608(6) 0.3205(4) 0.8277(3) 0.065(2) Uani 1 d .
O5 O 0.2291(7) 0.4681(4) 0.8429(3) 0.074(2) Uani 1 d .
O6 O 0.0897(7) 0.3275(4) 0.7998(3) 0.067(2) Uani 1 d .
O7 O 0.1181(7) 0.2879(5) 0.6632(4) 0.075(2) Uani 1 d .
O8 O 0.0188(7) 0.4395(5) 0.6858(4) 0.078(2) Uani 1 d .
O9 O 0.2160(7) 0.5490(5) 0.7205(4) 0.073(2) Uani 1 d .
C1 C 0.2880(4) 0.4573(3) 0.5029(3) 0.086(4) Uiso 1 d D
C2 C 0.3264(10) 0.4103(6) 0.5727(4) 0.062(3) Uiso 1 d D
C3 C 0.4276(11) 0.3548(7) 0.5775(6) 0.073(3) Uiso 1 d .
H3 H 0.4771(11) 0.3480(7) 0.5397(6) 0.087 Uiso 1 calc R
C4 C 0.4579(8) 0.3085(5) 0.6376(5) 0.063(3) Uiso 1 d D
C5 C 0.5733(5) 0.2458(3) 0.6390(2) 0.108(5) Uiso 1 d D
C6 C 0.6583(5) 0.5095(3) 0.7864(2) 0.108(5) Uiso 1 d D
C7 C 0.5464(9) 0.4477(6) 0.7989(6) 0.071(3) Uiso 1 d D
C8 C 0.5624(11) 0.3903(7) 0.8516(5) 0.071(3) Uiso 1 d .
H8 H 0.6402(11) 0.3908(7) 0.8813(5) 0.086 Uiso 1 calc R
C9 C 0.4701(12) 0.3330(5) 0.8623(4) 0.068(3) Uiso 1 d D
C10 C 0.4971(4) 0.2720(3) 0.9247(3) 0.102(4) Uiso 1 d D
C11 C 0.2271(5) 0.5114(3) 0.9599(3) 0.110(5) Uiso 1 d D
C12 C 0.1831(11) 0.4528(6) 0.8979(5) 0.073(3) Uiso 1 d D
C13 C 0.0979(11) 0.3879(7) 0.9114(6) 0.080(3) Uiso 1 d .
H13 H 0.0696(11) 0.3821(7) 0.9557(6) 0.096 Uiso 1 calc R
C14 C 0.0564(5) 0.3331(5) 0.8594(6) 0.066(3) Uiso 1 d D
C15 C -0.0414(5) 0.2649(3) 0.8785(2) 0.090(4) Uiso 1 d D
C16 C 0.1467(16) 0.2022(8) 0.6609(7) 0.121(6) Uani 1 d .
H16A H 0.2365(32) 0.1929(10) 0.6792(51) 0.181 Uiso 1 calc R
H16B H 0.1337(102) 0.1833(16) 0.6133(10) 0.181 Uiso 1 calc R
H16C H 0.0890(69) 0.1726(10) 0.6886(45) 0.181 Uiso 1 calc R
C17 C -0.0211(13) 0.2998(8) 0.6495(6) 0.092(4) Uiso 1 d .
H17A H -0.0646(13) 0.2840(8) 0.6901(6) 0.110 Uiso 1 calc R
H17B H -0.0556(13) 0.2660(8) 0.6101(6) 0.110 Uiso 1 calc R
C18 C -0.0459(13) 0.3885(7) 0.6332(6) 0.096(4) Uiso 1 d .
H18A H -0.0145(13) 0.4016(7) 0.5884(6) 0.115 Uiso 1 calc R
H18B H -0.1399(13) 0.3992(7) 0.6296(6) 0.115 Uiso 1 calc R
C19 C -0.0061(13) 0.5272(8) 0.6728(6) 0.091(4) Uiso 1 d .
H19A H 0.0133(13) 0.5417(8) 0.6259(6) 0.109 Uiso 1 calc R
H19B H -0.0978(13) 0.5401(8) 0.6772(6) 0.109 Uiso 1 calc R
C20 C 0.0786(13) 0.5727(8) 0.7242(7) 0.103(4) Uiso 1 d .
H20A H 0.0537(13) 0.5613(8) 0.7707(7) 0.124 Uiso 1 calc R
H20B H 0.0685(13) 0.6313(8) 0.7155(7) 0.124 Uiso 1 calc R
C21 C 0.2864(13) 0.6003(7) 0.6756(6) 0.097(4) Uani 1 d .
H21A H 0.2610(64) 0.5861(37) 0.6276(6) 0.146 Uiso 1 calc R
H21B H 0.3794(13) 0.5918(39) 0.6861(31) 0.146 Uiso 1 calc R
H21C H 0.2657(66) 0.6571(8) 0.6832(33) 0.146 Uiso 1 calc R
F1 F 0.1615(4) 0.4783(6) 0.4944(6) 0.132(3) Uiso 0.60 d PD
F2 F 0.3575(7) 0.5260(4) 0.5032(6) 0.132(3) Uiso 0.60 d PD
F3 F 0.3123(9) 0.4132(5) 0.4477(4) 0.132(3) Uiso 0.60 d PD
F4 F 0.6312(10) 0.2317(7) 0.7028(3) 0.122(3) Uiso 0.50 d PD
F5 F 0.6652(8) 0.2685(7) 0.5991(4) 0.122(3) Uiso 0.50 d PD
F6 F 0.5233(11) 0.1748(5) 0.6145(5) 0.122(3) Uiso 0.50 d PD
F7 F 0.6452(10) 0.5727(5) 0.8290(4) 0.117(3) Uiso 0.55 d PD
F8 F 0.7754(7) 0.4762(6) 0.8042(5) 0.117(3) Uiso 0.55 d PD
F9 F 0.6581(11) 0.5391(6) 0.7223(3) 0.117(3) Uiso 0.55 d PD
F10 F 0.5721(7) 0.3024(5) 0.9784(4) 0.095(3) Uiso 0.50 d PD
F11 F 0.5653(7) 0.2124(5) 0.8968(5) 0.095(3) Uiso 0.50 d PD
F12 F 0.3927(6) 0.2372(6) 0.9476(5) 0.095(3) Uiso 0.50 d PD
F13 F 0.1932(7) 0.4859(5) 1.0210(4) 0.119(2) Uiso 0.70 d PD
F14 F 0.1695(7) 0.5835(4) 0.9459(4) 0.119(2) Uiso 0.70 d PD
F15 F 0.3559(5) 0.5234(6) 0.9660(5) 0.119(2) Uiso 0.70 d PD
F16 F -0.1299(7) 0.2899(6) 0.9197(4) 0.108(2) Uiso 0.60 d PD
F17 F 0.0342(7) 0.2090(5) 0.9140(4) 0.108(2) Uiso 0.60 d PD
F18 F -0.1039(9) 0.2263(6) 0.8242(3) 0.108(2) Uiso 0.60 d PD
F1A F 0.1757(5) 0.4252(5) 0.4754(5) 0.0520(5) Uiso 0.40 d PD
F2A F 0.3772(7) 0.4458(6) 0.4580(5) 0.0520(5) Uiso 0.40 d PD
F3A F 0.2715(9) 0.5379(3) 0.5088(5) 0.0520(5) Uiso 0.40 d PD
F4A F 0.5489(10) 0.1728(5) 0.6651(5) 0.114(3) Uiso 0.50 d PD
F5A F 0.6704(10) 0.2800(6) 0.6800(4) 0.114(3) Uiso 0.50 d PD
F6A F 0.6157(11) 0.2343(7) 0.5767(3) 0.114(3) Uiso 0.50 d PD
F7A F 0.7604(9) 0.5061(7) 0.8345(4) 0.126(4) Uiso 0.45 d PD
F8A F 0.6239(12) 0.5878(4) 0.7778(6) 0.126(4) Uiso 0.45 d PD
F9A F 0.6982(12) 0.4834(8) 0.7265(4) 0.126(4) Uiso 0.45 d PD
F10A F 0.6199(5) 0.2760(6) 0.9548(6) 0.108(3) Uiso 0.50 d PD
F11A F 0.4662(10) 0.1935(4) 0.9154(6) 0.108(3) Uiso 0.50 d PD
F12A F 0.4205(8) 0.3016(7) 0.9715(5) 0.108(3) Uiso 0.50 d PD
F13A F 0.1332(8) 0.5279(8) 1.0008(6) 0.119(5) Uiso 0.30 d PD
F14A F 0.2800(13) 0.5825(5) 0.9434(8) 0.119(5) Uiso 0.30 d PD
F15A F 0.3198(10) 0.4688(9) 0.9977(7) 0.119(5) Uiso 0.30 d PD
F16A F -0.0788(12) 0.2753(8) 0.9422(3) 0.105(4) Uiso 0.40 d PD
F17A F -0.0095(12) 0.1866(5) 0.8719(6) 0.105(4) Uiso 0.40 d PD
F18A F -0.1464(10) 0.2795(8) 0.8332(5) 0.105(4) Uiso 0.40 d PD

loop_
_atom_type_symbol
_atom_type_description
_atom_type_scat_dispersion_real
_atom_type_scat_dispersion_imag
_atom_type_scat_source
C C 0.0033 0.0016 'International Tables Vol C Tables 4.2.6.8 and 6.1.1.4'
H H 0.0000 0.0000 'International Tables Vol C Tables 4.2.6.8 and 6.1.1.4'
O O 0.0106 0.0060 'International Tables Vol C Tables 4.2.6.8 and 6.1.1.4'
F F 0.0171 0.0103 'International Tables Vol C Tables 4.2.6.8 and 6.1.1.4'
Y Y -2.7962 3.5667 'International Tables Vol C Tables 4.2.6.8 and 6.1.1.4'

loop_
_geom_angle_atom_site_label_1
_geom_angle_atom_site_label_2
_geom_angle_atom_site_label_3
_geom_angle
O3 Y1 O1 84.1(2)
O3 Y1 O6 139.9(2)
O1 Y1 O6 136.0(2)
O3 Y1 O4 74.3(2)
O1 Y1 O4 139.3(2)
O6 Y1 O4 71.9(2)
O3 Y1 O5 77.4(3)
O1 Y1 O5 136.4(3)
O6 Y1 O5 72.0(2)
O4 Y1 O5 72.1(2)
O3 Y1 O2 72.7(3)
O1 Y1 O2 71.5(2)
O6 Y1 O2 113.6(3)
O4 Y1 O2 69.3(2)
O5 Y1 O2 136.0(2)
O3 Y1 O8 135.6(3)
O1 Y1 O8 72.6(2)
O6 Y1 O8 72.8(2)
O4 Y1 O8 144.5(2)
O5 Y1 O8 93.9(3)
O2 Y1 O8 130.0(2)
O3 Y1 O9 71.0(3)
O1 Y1 O9 70.0(2)
O6 Y1 O9 117.6(2)
O4 Y1 O9 130.5(2)
O5 Y1 O9 66.8(2)
O2 Y1 O9 128.8(2)
O8 Y1 O9 65.7(2)
O3 Y1 O7 142.1(2)
O1 Y1 O7 72.9(2)
O6 Y1 O7 68.4(2)
O4 Y1 O7 104.0(3)
O5 Y1 O7 139.2(2)
O2 Y1 O7 71.5(2)
O8 Y1 O7 65.4(3)
O9 Y1 O7 125.1(2)
C2 O1 Y1 136.8(6)
C4 O2 Y1 133.8(6)
C7 O3 Y1 134.4(6)
C9 O4 Y1 131.7(6)
C12 O5 Y1 134.8(6)
C14 O6 Y1 134.7(6)
C16 O7 C17 109.2(10)
C16 O7 Y1 127.3(7)
C17 O7 Y1 116.4(7)
C18 O8 C19 112.7(9)
C18 O8 Y1 117.3(7)
C19 O8 Y1 118.5(7)
C21 O9 C20 114.5(9)
C21 O9 Y1 126.2(6)
C20 O9 Y1 110.3(7)
F1A C1 F2 141.2(7)
F1A C1 F3 72.0(5)
F2 C1 F3 108.5(4)
F1A C1 F3A 108.1(4)
F2 C1 F3A 40.5(5)
F3 C1 F3A 129.7(7)
F1A C1 F1 42.1(4)
F2 C1 F1 107.4(4)
F3 C1 F1 107.4(4)
F3A C1 F1 68.2(5)
F1A C1 F2A 108.0(4)
F2 C1 F2A 73.7(5)
F3 C1 F2A 37.6(5)
F3A C1 F2A 107.2(4)
F1 C1 F2A 132.6(7)
F1A C1 C2 106.5(6)
F2 C1 C2 108.7(7)
F3 C1 C2 111.9(7)
F3A C1 C2 115.7(7)
F1 C1 C2 112.8(7)
F2A C1 C2 111.1(7)
O1 C2 C3 127.4(8)
O1 C2 C1 112.3(8)
C3 C2 C1 120.3(9)
C2 C3 C4 121.2(10)
O2 C4 C3 127.4(8)
O2 C4 C5 114.1(7)
C3 C4 C5 118.3(8)
F4A C5 F5 130.0(8)
F4A C5 F6A 108.0(4)
F5 C5 F6A 37.0(5)
F4A C5 F5A 108.0(4)
F5 C5 F5A 72.3(5)
F6A C5 F5A 107.7(4)
F4A C5 F4 65.0(5)
F5 C5 F4 107.9(4)
F6A C5 F4 130.9(8)
F5A C5 F4 44.4(5)
F4A C5 F6 43.6(5)
F5 C5 F6 107.9(4)
F6A C5 F6 73.0(6)
F5A C5 F6 144.4(8)
F4 C5 F6 107.3(4)
F4A C5 C4 115.0(7)
F5 C5 C4 112.8(7)
F6A C5 C4 113.1(7)
F5A C5 C4 104.8(7)
F4 C5 C4 113.3(7)
F6 C5 C4 107.4(7)
F9 C6 F7A 126.4(8)
F9 C6 F8A 63.9(6)
F7A C6 F8A 107.9(4)
F9 C6 F8 107.8(4)
F7A C6 F8 34.5(6)
F8A C6 F8 130.2(8)
F9 C6 F7 107.7(4)
F7A C6 F7 73.9(6)
F8A C6 F7 45.0(5)
F8 C6 F7 107.5(4)
F9 C6 F9A 44.0(6)
F7A C6 F9A 107.6(4)
F8A C6 F9A 107.4(4)
F8 C6 F9A 75.3(6)
F7 C6 F9A 147.1(8)
F9 C6 C7 116.4(7)
F7A C6 C7 113.8(7)
F8A C6 C7 116.7(8)
F8 C6 C7 110.7(7)
F7 C6 C7 106.4(7)
F9A C6 C7 102.8(8)
O3 C7 C8 127.4(8)
O3 C7 C6 111.6(8)
C8 C7 C6 121.1(9)
C9 C8 C7 123.0(10)
O4 C9 C8 128.6(8)
O4 C9 C10 112.6(8)
C8 C9 C10 118.8(9)
F10 C10 F12 109.0(4)
F10 C10 F11A 125.4(7)
F12 C10 F11A 56.1(5)
F10 C10 F10A 36.1(5)
F12 C10 F10A 129.4(7)
F11A C10 F10A 107.9(4)
F10 C10 F11 107.5(4)
F12 C10 F11 107.1(4)
F11A C10 F11 51.3(5)
F10A C10 F11 72.7(5)
F10 C10 F12A 70.8(5)
F12 C10 F12A 52.0(5)
F11A C10 F12A 106.8(4)
F10A C10 F12A 106.2(4)
F11 C10 F12A 153.3(7)
F10 C10 C9 114.1(7)
F12 C10 C9 116.2(7)
F11A C10 C9 119.2(7)
F10A C10 C9 113.0(7)
F11 C10 C9 102.2(7)
F12A C10 C9 102.6(7)
F15 C11 F13 108.3(4)
F15 C11 F14A 57.9(6)
F13 C11 F14A 129.3(9)
F15 C11 F14 107.7(4)
F13 C11 F14 107.8(4)
F14A C11 F14 50.6(6)
F15 C11 F13A 133.5(7)
F13 C11 F13A 43.0(6)
F14A C11 F13A 107.5(4)
F14 C11 F13A 67.0(6)
F15 C11 F15A 51.8(6)
F13 C11 F15A 65.6(6)
F14A C11 F15A 107.4(4)
F14 C11 F15A 148.0(9)
F13A C11 F15A 107.3(4)
F15 C11 C12 111.5(7)
F13 C11 C12 114.0(7)
F14A C11 C12 116.4(9)
F14 C11 C12 107.3(7)
F13A C11 C12 114.0(8)
F15A C11 C12 103.6(9)
O5 C12 C13 127.6(8)
O5 C12 C11 115.4(9)
C13 C12 C11 117.0(9)
C14 C13 C12 120.2(9)
O6 C14 C13 129.1(8)
O6 C14 C15 114.2(8)
C13 C14 C15 116.6(9)
F17A C15 F16 122.9(8)
F17A C15 F18 64.7(6)
F16 C15 F18 108.2(4)
F17A C15 F16A 107.9(4)
F16 C15 F16A 30.0(5)
F18 C15 F16A 128.7(8)
F17A C15 F18A 107.4(4)
F16 C15 F18A 77.4(6)
F18 C15 F18A 43.8(5)
F16A C15 F18A 106.9(4)
F17A C15 F17 42.2(5)
F16 C15 F17 107.3(4)
F18 C15 F17 106.8(4)
F16A C15 F17 79.6(6)
F18A C15 F17 147.4(7)
F17A C15 C14 119.4(7)
F16 C15 C14 114.4(7)
F18 C15 C14 114.9(7)
F16A C15 C14 112.1(8)
F18A C15 C14 102.2(7)
F17 C15 C14 104.6(6)
O7 C17 C18 108.3(11)
O8 C18 C17 111.0(10)
C20 C19 O8 107.3(10)
C19 C20 O9 110.1(11)
F1A F1 C1 68.5(3)
F1A F1 F3A 121.3(5)
C1 F1 F3A 55.8(3)
F3A F2 C1 69.9(3)
F3A F2 F2A 114.3(6)
C1 F2 F2A 53.4(3)
F2A F3 C1 71.6(4)
F2A F3 F1A 123.0(5)
C1 F3 F1A 53.9(3)
F5A F4 C5 67.8(4)
F5A F4 F4A 123.2(4)
C5 F4 F4A 57.3(3)
F6A F5 C5 71.7(4)
F6A F5 F5A 123.2(5)
C5 F5 F5A 54.0(3)
F4A F6 C5 67.9(3)
F4A F6 F6A 111.4(7)
C5 F6 F6A 53.5(3)
F8A F7 C6 67.3(3)
F8A F7 F7A 108.2(7)
C6 F7 F7A 52.9(3)
F7A F8 C6 72.6(4)
F7A F8 F9A 121.7(6)
C6 F8 F9A 52.4(3)
F9A F9 C6 68.4(4)
F9A F9 F8A 125.8(4)
C6 F9 F8A 58.1(3)
F10A F10 C10 72.7(4)
F10A F10 F12A 126.6(5)
C10 F10 F12A 55.2(3)
F11A F11 C10 63.7(3)
F11A F11 F10A 102.4(6)
C10 F11 F10A 53.5(3)
F12A F12 F11A 125.0(4)
F12A F12 C10 64.9(3)
F11A F12 C10 62.0(3)
F13A F13 C11 68.7(4)
F13A F13 F15A 124.3(5)
C11 F13 F15A 57.4(3)
F14A F14 C11 64.7(3)
F14A F14 F13A 110.2(7)
C11 F14 F13A 56.5(3)
F15A F15 F14A 122.5(5)
F15A F15 C11 64.4(4)
F14A F15 C11 61.2(4)
F16A F16 C15 75.4(5)
F16A F16 F18A 126.1(5)
C15 F16 F18A 51.5(3)
F17A F17 C15 68.2(3)
F17A F17 F16A 103.6(7)
C15 F17 F16A 50.1(3)
F18A F18 C15 68.6(4)
F18A F18 F17A 124.5(5)
C15 F18 F17A 57.5(3)
F1 F1A C1 69.4(3)
F1 F1A F3 114.9(6)
C1 F1A F3 54.1(3)
F3 F2A C1 70.8(4)
F3 F2A F2 119.7(5)
C1 F2A F2 52.9(3)
F2 F3A C1 69.6(4)
F2 F3A F1 123.8(5)
C1 F3A F1 56.1(3)
F6 F4A C5 68.6(4)
F6 F4A F4 124.5(5)
C5 F4A F4 57.7(3)
F4 F5A C5 67.8(3)
F4 F5A F5 111.4(6)
C5 F5A F5 53.8(3)
F5 F6A C5 71.3(4)
F5 F6A F6 121.8(5)
C5 F6A F6 53.5(3)
F8 F7A C6 73.0(4)
F8 F7A F7 124.6(5)
C6 F7A F7 53.2(3)
F7 F8A C6 67.7(4)
F7 F8A F9 123.9(5)
C6 F8A F9 58.0(3)
F9 F9A C6 67.7(4)
F9 F9A F8 107.5(7)
C6 F9A F8 52.3(3)
F10 F10A C10 71.2(4)
F10 F10A F11 123.0(5)
C10 F10A F11 53.8(3)
F11 F11A F12 126.7(4)
F11 F11A C10 65.0(3)
F12 F11A C10 61.9(3)
F12 F12A C10 63.1(3)
F12 F12A F10 104.1(5)
C10 F12A F10 53.9(3)
F13 F13A C11 68.3(4)
F13 F13A F14 121.7(5)
C11 F13A F14 56.5(3)
F14 F14A F15 124.6(4)
F14 F14A C11 64.7(4)
F15 F14A C11 61.0(4)
F15 F15A C11 63.9(4)
F15 F15A F13 111.1(7)
C11 F15A F13 57.0(3)
F16 F16A C15 74.6(4)
F16 F16A F17 121.0(7)
C15 F16A F17 50.3(3)
F17 F17A C15 69.6(4)
F17 F17A F18 127.2(5)
C15 F17A F18 57.8(3)
F18 F18A C15 67.6(3)
F18 F18A F16 105.1(7)
C15 F18A F16 51.0(3)

loop_
_geom_bond_atom_site_label_1
_geom_bond_atom_site_label_2
_geom_bond_distance
Y1 O3 2.297(7)
Y1 O1 2.341(6)
Y1 O6 2.350(7)
Y1 O4 2.360(6)
Y1 O5 2.360(7)
Y1 O2 2.369(7)
Y1 O8 2.498(8)
Y1 O9 2.509(8)
Y1 O7 2.522(8)
O1 C2 1.240(11)
O2 C4 1.256(10)
O3 C7 1.266(11)
O4 C9 1.256(12)
O5 C12 1.222(11)
O6 C14 1.229(10)
O7 C16 1.422(13)
O7 C17 1.431(13)
O8 C18 1.416(13)
O8 C19 1.463(13)
O9 C21 1.441(12)
O9 C20 1.461(14)
C1 F1A 1.319(4)
C1 F2 1.320(4)
C1 F3 1.322(4)
C1 F3A 1.323(4)
C1 F1 1.328(4)
C1 F2A 1.329(4)
C1 C2 1.557(6)
C2 C3 1.367(13)
C3 C4 1.385(13)
C4 C5 1.554(6)
C5 F4A 1.320(4)
C5 F5 1.321(4)
C5 F6A 1.325(4)
C5 F5A 1.325(4)
C5 F4 1.325(4)
C5 F6 1.326(4)
C6 F9 1.321(4)
C6 F7A 1.323(4)
C6 F8A 1.323(4)
C6 F8 1.325(4)
C6 F7 1.327(4)
C6 F9A 1.328(4)
C6 C7 1.557(6)
C7 C8 1.371(13)
C8 C9 1.355(13)
C9 C10 1.556(6)
C10 F10 1.317(4)
C10 F12 1.318(4)
C10 F11A 1.319(4)
C10 F10A 1.328(4)
C10 F11 1.333(4)
C10 F12A 1.338(4)
C11 F15 1.322(4)
C11 F13 1.322(4)
C11 F14A 1.324(4)
C11 F14 1.324(4)
C11 F13A 1.326(4)
C11 F15A 1.328(4)
C11 C12 1.555(6)
C12 C13 1.405(14)
C13 C14 1.372(13)
C14 C15 1.558(6)
C15 F17A 1.319(4)
C15 F16 1.322(4)
C15 F18 1.323(4)
C15 F16A 1.328(4)
C15 F18A 1.332(4)
C15 F17 1.332(4)
C17 C18 1.489(15)
C19 C20 1.45(2)
F1 F1A 0.952(10)
F1 F3A 1.486(9)
F2 F3A 0.914(10)
F2 F2A 1.589(10)
F3 F2A 0.855(11)
F3 F1A 1.553(9)
F4 F5A 1.000(11)
F4 F4A 1.420(10)
F5 F6A 0.839(12)
F5 F5A 1.561(10)
F6 F4A 0.981(11)
F6 F6A 1.576(11)
F7 F8A 1.015(12)
F7 F7A 1.593(10)
F8 F7A 0.785(12)
F8 F9A 1.620(11)
F9 F9A 0.992(12)
F9 F8A 1.399(11)
F10 F10A 0.820(10)
F10 F12A 1.539(9)
F11 F11A 1.147(10)
F11 F10A 1.577(10)
F12 F12A 1.165(10)
F12 F11A 1.240(10)
F13 F13A 0.970(12)
F13 F15A 1.436(11)
F14 F14A 1.133(12)
F14 F13A 1.463(11)
F15 F15A 1.156(13)
F15 F14A 1.280(12)
F16 F16A 0.685(12)
F16 F18A 1.660(10)
F17 F17A 0.955(12)
F17 F16A 1.703(10)
F18 F18A 0.990(12)
F18 F17A 1.415(11)

loop_
_geom_torsion_atom_site_label_1
_geom_torsion_atom_site_label_2
_geom_torsion_atom_site_label_3
_geom_torsion_atom_site_label_4
_geom_torsion
O3 Y1 O1 C2 67.8(10)
O6 Y1 O1 C2 -111.0(10)
O4 Y1 O1 C2 10.2(12)
O5 Y1 O1 C2 132.6(10)
O2 Y1 O1 C2 -5.9(10)
O8 Y1 O1 C2 -150.5(11)
O9 Y1 O1 C2 139.6(10)
O7 Y1 O1 C2 -81.6(10)
O3 Y1 O2 C4 -74.2(9)
O1 Y1 O2 C4 15.3(9)
O6 Y1 O2 C4 148.2(9)
O4 Y1 O2 C4 -153.6(10)
O5 Y1 O2 C4 -123.6(8)
O8 Y1 O2 C4 61.4(10)
O9 Y1 O2 C4 -27.7(10)
O7 Y1 O2 C4 92.9(9)
O1 Y1 O3 C7 -149.4(10)
O6 Y1 O3 C7 29.3(12)
O4 Y1 O3 C7 -4.3(9)
O5 Y1 O3 C7 70.3(10)
O2 Y1 O3 C7 -77.0(10)
O8 Y1 O3 C7 153.0(9)
O9 Y1 O3 C7 139.8(10)
O7 Y1 O3 C7 -97.1(10)
O3 Y1 O4 C9 8.3(9)
O1 Y1 O4 C9 69.0(10)
O6 Y1 O4 C9 -149.7(9)
O5 Y1 O4 C9 -73.3(9)
O2 Y1 O4 C9 85.3(9)
O8 Y1 O4 C9 -143.9(8)
O9 Y1 O4 C9 -38.5(10)
O7 Y1 O4 C9 149.0(9)
O3 Y1 O5 C12 -139.6(11)
O1 Y1 O5 C12 153.1(10)
O6 Y1 O5 C12 14.0(10)
O4 Y1 O5 C12 -62.2(11)
O2 Y1 O5 C12 -91.6(11)
O8 Y1 O5 C12 84.5(11)
O9 Y1 O5 C12 146.0(11)
O7 Y1 O5 C12 28.6(12)
O3 Y1 O6 C14 33.0(10)
O1 Y1 O6 C14 -148.8(7)
O4 Y1 O6 C14 67.1(8)
O5 Y1 O6 C14 -9.3(8)
O2 Y1 O6 C14 123.8(8)
O8 Y1 O6 C14 -109.4(9)
O9 Y1 O6 C14 -59.8(9)
O7 Y1 O6 C14 -179.1(9)
O3 Y1 O7 C16 62.1(11)
O1 Y1 O7 C16 117.5(10)
O6 Y1 O7 C16 -84.1(10)
O4 Y1 O7 C16 -20.3(10)
O5 Y1 O7 C16 -99.0(10)
O2 Y1 O7 C16 41.8(9)
O8 Y1 O7 C16 -164.3(10)
O9 Y1 O7 C16 166.7(9)
O3 Y1 O7 C17 -150.8(7)
O1 Y1 O7 C17 -95.4(7)
O6 Y1 O7 C17 63.1(7)
O4 Y1 O7 C17 126.8(7)
O5 Y1 O7 C17 48.1(9)
O2 Y1 O7 C17 -171.1(8)
O8 Y1 O7 C17 -17.2(7)
O9 Y1 O7 C17 -46.2(8)
O3 Y1 O8 C18 128.3(7)
O1 Y1 O8 C18 66.6(7)
O6 Y1 O8 C18 -85.8(8)
O4 Y1 O8 C18 -91.6(8)
O5 Y1 O8 C18 -155.7(7)
O2 Y1 O8 C18 20.8(8)
O9 Y1 O8 C18 142.0(8)
O7 Y1 O8 C18 -12.2(7)
O3 Y1 O8 C19 -12.4(9)
O1 Y1 O8 C19 -74.1(7)
O6 Y1 O8 C19 133.5(8)
O4 Y1 O8 C19 127.7(7)
O5 Y1 O8 C19 63.6(7)
O2 Y1 O8 C19 -119.9(7)
O9 Y1 O8 C19 1.3(7)
O7 Y1 O8 C19 -152.9(8)
O3 Y1 O9 C21 52.6(8)
O1 Y1 O9 C21 -38.0(8)
O6 Y1 O9 C21 -170.3(8)
O4 Y1 O9 C21 100.5(8)
O5 Y1 O9 C21 136.7(9)
O2 Y1 O9 C21 5.5(9)
O8 Y1 O9 C21 -117.3(8)
O7 Y1 O9 C21 -88.4(9)
O3 Y1 O9 C20 -162.4(7)
O1 Y1 O9 C20 107.0(7)
O6 Y1 O9 C20 -25.3(7)
O4 Y1 O9 C20 -114.5(7)
O5 Y1 O9 C20 -78.3(7)
O2 Y1 O9 C20 150.4(6)
O8 Y1 O9 C20 27.7(7)
O7 Y1 O9 C20 56.6(7)
Y1 O1 C2 C3 -1.7(18)
Y1 O1 C2 C1 179.9(5)
F1A C1 C2 O1 -74.4(9)
F2 C1 C2 O1 89.0(9)
F3 C1 C2 O1 -151.3(8)
F3A C1 C2 O1 45.8(10)
F1 C1 C2 O1 -30.0(10)
F2A C1 C2 O1 168.2(8)
F1A C1 C2 C3 107.1(9)
F2 C1 C2 C3 -89.5(10)
F3 C1 C2 C3 30.3(11)
F3A C1 C2 C3 -132.7(9)
F1 C1 C2 C3 151.5(9)
F2A C1 C2 C3 -10.3(11)
O1 C2 C3 C4 6.0(18)
C1 C2 C3 C4 -175.8(8)
Y1 O2 C4 C3 -18.0(16)
Y1 O2 C4 C5 166.6(5)
C2 C3 C4 O2 4.0(18)
C2 C3 C4 C5 179.3(8)
O2 C4 C5 F4A 40.4(10)
C3 C4 C5 F4A -135.4(9)
O2 C4 C5 F5 -154.6(8)
C3 C4 C5 F5 29.5(11)
O2 C4 C5 F6A 165.1(8)
C3 C4 C5 F6A -10.8(11)
O2 C4 C5 F5A -77.9(9)
C3 C4 C5 F5A 106.2(9)
O2 C4 C5 F4 -31.7(10)
C3 C4 C5 F4 152.5(9)
O2 C4 C5 F6 86.6(9)
C3 C4 C5 F6 -89.2(10)
Y1 O3 C7 C8 0.5(18)
Y1 O3 C7 C6 -179.8(5)
F9 C6 C7 O3 -25.2(11)
F7A C6 C7 O3 174.0(8)
F8A C6 C7 O3 47.3(11)
F8 C6 C7 O3 -148.8(8)
F7 C6 C7 O3 94.7(9)
F9A C6 C7 O3 -69.9(10)
F9 C6 C7 C8 154.5(9)
F7A C6 C7 C8 -6.2(12)
F8A C6 C7 C8 -133.0(10)
F8 C6 C7 C8 31.0(12)
F7 C6 C7 C8 -85.5(10)
F9A C6 C7 C8 109.8(11)
O3 C7 C8 C9 2.8(19)
C6 C7 C8 C9 -176.9(9)
Y1 O4 C9 C8 -9.1(17)
Y1 O4 C9 C10 171.4(5)
C7 C8 C9 O4 1.8(19)
C7 C8 C9 C10 -178.7(9)
O4 C9 C10 F10 -150.5(7)
C8 C9 C10 F10 29.9(11)
O4 C9 C10 F12 -22.4(10)
C8 C9 C10 F12 158.0(9)
O4 C9 C10 F11A 41.6(11)
C8 C9 C10 F11A -137.9(9)
O4 C9 C10 F10A 170.0(8)
C8 C9 C10 F10A -9.5(11)
O4 C9 C10 F11 93.8(9)
C8 C9 C10 F11 -85.7(10)
O4 C9 C10 F12A -76.1(9)
C8 C9 C10 F12A 104.4(10)
Y1 O5 C12 C13 -12.9(19)
Y1 O5 C12 C11 165.8(5)
F15 C11 C12 O5 -46.8(11)
F13 C11 C12 O5 -169.8(8)
F14A C11 C12 O5 16.9(13)
F14 C11 C12 O5 71.0(11)
F13A C11 C12 O5 143.0(10)
F15A C11 C12 O5 -100.7(11)
F15 C11 C12 C13 132.0(9)
F13 C11 C12 C13 9.0(11)
F14A C11 C12 C13 -164.3(10)
F14 C11 C12 C13 -110.2(9)
F13A C11 C12 C13 -38.2(12)
F15A C11 C12 C13 78.1(11)
O5 C12 C13 C14 -0.5(19)
C11 C12 C13 C14 -179.1(8)
Y1 O6 C14 C13 3.2(15)
Y1 O6 C14 C15 -173.4(5)
C12 C13 C14 O6 5.3(16)
C12 C13 C14 C15 -178.1(8)
O6 C14 C15 F17A 55.1(9)
C13 C14 C15 F17A -122.0(9)
O6 C14 C15 F16 -144.8(7)
C13 C14 C15 F16 38.1(9)
O6 C14 C15 F18 -18.7(9)
C13 C14 C15 F18 164.2(8)
O6 C14 C15 F16A -177.4(7)
C13 C14 C15 F16A 5.5(10)
O6 C14 C15 F18A -63.2(8)
C13 C14 C15 F18A 119.7(9)
O6 C14 C15 F17 98.1(7)
C13 C14 C15 F17 -79.0(8)
C16 O7 C17 C18 -165.1(10)
Y1 O7 C17 C18 42.1(11)
C19 O8 C18 C17 -178.4(10)
Y1 O8 C18 C17 38.7(13)
O7 C17 C18 O8 -51.9(13)
C18 O8 C19 C20 -172.3(10)
Y1 O8 C19 C20 -29.9(12)
O8 C19 C20 O9 56.1(14)
C21 O9 C20 C19 92.9(12)
Y1 O9 C20 C19 -56.5(11)
F1A C1 F1 F1A 0.000(3)
F2 C1 F1 F1A 150.5(10)
F3 C1 F1 F1A 34.0(10)
F3A C1 F1 F1A 160.6(11)
F2A C1 F1 F1A 66.9(10)
C2 C1 F1 F1A -89.7(10)
F1A C1 F1 F3A -160.6(11)
F2 C1 F1 F3A -10.0(8)
F3 C1 F1 F3A -126.5(8)
F3A C1 F1 F3A 0.0
F2A C1 F1 F3A -93.6(6)
C2 C1 F1 F3A 109.7(7)
F1A C1 F2 F3A 46.2(14)
F3 C1 F2 F3A 130.2(10)
F3A C1 F2 F3A 0.0
F1 C1 F2 F3A 14.4(11)
F2A C1 F2 F3A 144.8(11)
C2 C1 F2 F3A -108.0(11)
F1A C1 F2 F2A -98.6(8)
F3 C1 F2 F2A -14.6(7)
F3A C1 F2 F2A -144.8(11)
F1 C1 F2 F2A -130.4(7)
F2A C1 F2 F2A 0.000(2)
C2 C1 F2 F2A 107.3(7)
F1A C1 F3 F2A 162.4(11)
F2 C1 F3 F2A 23.3(11)
F3A C1 F3 F2A 63.4(11)
F1 C1 F3 F2A 139.1(10)
F2A C1 F3 F2A 0.0
C2 C1 F3 F2A -96.6(11)
F1A C1 F3 F1A 0.000(2)
F2 C1 F3 F1A -139.1(7)
F3A C1 F3 F1A -99.0(6)
F1 C1 F3 F1A -23.3(7)
F2A C1 F3 F1A -162.4(11)
C2 C1 F3 F1A 101.1(7)
F4A C5 F4 F5A 164.6(11)
F5 C5 F4 F5A 38.0(11)
F6A C5 F4 F5A 71.9(11)
F5A C5 F4 F5A 0.000(1)
F6 C5 F4 F5A 154.1(10)
C4 C5 F4 F5A -87.6(10)
F4A C5 F4 F4A 0.000(3)
F5 C5 F4 F4A -126.5(8)
F6A C5 F4 F4A -92.7(7)
F5A C5 F4 F4A -164.6(11)
F6 C5 F4 F4A -10.5(8)
C4 C5 F4 F4A 107.9(8)
F4A C5 F5 F6A 63.5(13)
F6A C5 F5 F6A 0.0
F5A C5 F5 F6A 162.4(13)
F4 C5 F5 F6A 135.5(12)
F6 C5 F5 F6A 19.8(13)
C4 C5 F5 F6A -98.6(13)
F4A C5 F5 F5A -98.9(7)
F6A C5 F5 F5A -162.4(13)
F5A C5 F5 F5A 0.000(1)
F4 C5 F5 F5A -26.9(8)
F6 C5 F5 F5A -142.6(8)
C4 C5 F5 F5A 99.0(7)
F4A C5 F6 F4A 0.000(5)
F5 C5 F6 F4A 129.9(10)
F6A C5 F6 F4A 142.2(10)
F5A C5 F6 F4A 45.5(14)
F4 C5 F6 F4A 13.8(11)
C4 C5 F6 F4A -108.3(10)
F4A C5 F6 F6A -142.2(10)
F5 C5 F6 F6A -12.3(8)
F6A C5 F6 F6A 0.000(2)
F5A C5 F6 F6A -96.7(10)
F4 C5 F6 F6A -128.4(8)
C4 C5 F6 F6A 109.5(8)
F9 C6 F7 F8A 14.0(11)
F7A C6 F7 F8A 137.8(10)
F8A C6 F7 F8A 0.000(14)
F8 C6 F7 F8A 129.9(11)
F9A C6 F7 F8A 40.1(15)
C7 C6 F7 F8A -111.5(11)
F9 C6 F7 F7A -123.8(8)
F7A C6 F7 F7A 0.000(8)
F8A C6 F7 F7A -137.8(10)
F8 C6 F7 F7A -7.9(8)
F9A C6 F7 F7A -97.7(11)
C7 C6 F7 F7A 110.7(8)
F9 C6 F8 F7A 129.4(13)
F7A C6 F8 F7A 0.000(13)
F8A C6 F8 F7A 58.9(14)
F7 C6 F8 F7A 13.6(14)
F9A C6 F8 F7A 159.4(14)
C7 C6 F8 F7A -102.3(13)
F9 C6 F8 F9A -30.0(8)
F7A C6 F8 F9A -159.4(14)
F8A C6 F8 F9A -100.5(7)
F7 C6 F8 F9A -145.8(8)
F9A C6 F8 F9A 0.000(9)
C7 C6 F8 F9A 98.4(8)
F7A C6 F9 F9A 77.1(11)
F8A C6 F9 F9A 170.8(13)
F8 C6 F9 F9A 44.1(12)
F7 C6 F9 F9A 159.9(11)
F9A C6 F9 F9A 0.000(13)
C7 C6 F9 F9A -80.8(12)
F7A C6 F9 F8A -93.7(7)
F8A C6 F9 F8A 0.000(11)
F8 C6 F9 F8A -126.7(9)
F7 C6 F9 F8A -11.0(9)
F9A C6 F9 F8A -170.8(13)
C7 C6 F9 F8A 108.3(9)
F12 C10 F10 F10A 131.8(11)
F11A C10 F10 F10A 70.5(11)
F10A C10 F10 F10A 0.000(9)
F11 C10 F10 F10A 16.0(12)
F12A C10 F10 F10A 167.9(12)
C9 C10 F10 F10A -96.5(12)
F12 C10 F10 F12A -36.1(7)
F11A C10 F10 F12A -97.4(6)
F10A C10 F10 F12A -167.9(12)
F11 C10 F10 F12A -151.9(7)
F12A C10 F10 F12A 0.000(6)
C9 C10 F10 F12A 95.6(8)
F10 C10 F11 F11A 121.8(9)
F12 C10 F11 F11A 4.8(9)
F11A C10 F11 F11A 0.000(2)
F10A C10 F11 F11A 131.6(8)
F12A C10 F11 F11A 39.9(14)
C9 C10 F11 F11A -117.9(9)
F10 C10 F11 F10A -9.8(7)
F12 C10 F11 F10A -126.8(7)
F11A C10 F11 F10A -131.6(8)
F10A C10 F11 F10A 0.000(5)
F12A C10 F11 F10A -91.7(11)
C9 C10 F11 F10A 110.5(7)
F10 C10 F12 F12A 44.9(8)
F11A C10 F12 F12A 165.4(10)
F10A C10 F12 F12A 79.5(8)
F11 C10 F12 F12A 160.9(8)
F12A C10 F12 F12A 0.000(2)
C9 C10 F12 F12A -85.7(9)
F10 C10 F12 F11A -120.5(8)
F11A C10 F12 F11A 0.000(2)
F10A C10 F12 F11A -85.9(7)
F11 C10 F12 F11A -4.5(8)
F12A C10 F12 F11A -165.4(10)
C9 C10 F12 F11A 109.0(8)
F15 C11 F13 F13A 135.2(10)
F14A C11 F13 F13A 72.2(11)
F14 C11 F13 F13A 18.9(10)
F13A C11 F13 F13A 0.000(14)
F15A C11 F13 F13A 165.2(12)
C12 C11 F13 F13A -100.1(11)
F15 C11 F13 F15A -30.0(9)
F14A C11 F13 F15A -93.1(7)
F14 C11 F13 F15A -146.3(9)
F13A C11 F13 F15A -165.2(12)
F15A C11 F13 F15A 0.000(12)
C12 C11 F13 F15A 94.6(10)
F15 C11 F14 F14A 10.0(11)
F13 C11 F14 F14A 126.6(11)
F14A C11 F14 F14A 0.000(4)
F13A C11 F14 F14A 140.5(11)
F15A C11 F14 F14A 54.4(14)
C12 C11 F14 F14A -110.2(11)
F15 C11 F14 F13A -130.5(8)
F13 C11 F14 F13A -13.9(8)
F14A C11 F14 F13A -140.5(11)
F13A C11 F14 F13A 0.000(10)
F15A C11 F14 F13A -86.1(11)
C12 C11 F14 F13A 109.3(8)
F13 C11 F15 F15A 35.5(11)
F14A C11 F15 F15A 160.9(12)
F14 C11 F15 F15A 151.8(11)
F13A C11 F15 F15A 77.0(10)
F15A C11 F15 F15A 0.000(5)
C12 C11 F15 F15A -90.7(11)
F13 C11 F15 F14A -125.4(10)
F14A C11 F15 F14A 0.000(2)
F14 C11 F15 F14A -9.1(10)
F13A C11 F15 F14A -83.9(9)
F15A C11 F15 F14A -160.9(12)
C12 C11 F15 F14A 108.4(10)
F17A C15 F16 F16A 67.0(16)
F18 C15 F16 F16A 138.2(15)
F16A C15 F16 F16A 0.00(2)
F18A C15 F16 F16A 169.8(16)
F17 C15 F16 F16A 23.3(16)
C14 C15 F16 F16A -92.3(16)
F17A C15 F16 F18A -102.8(6)
F18 C15 F16 F18A -31.6(7)
F16A C15 F16 F18A -169.8(16)
F18A C15 F16 F18A 0.000(8)
F17 C15 F16 F18A -146.5(8)
C14 C15 F16 F18A 97.9(8)
F17A C15 F17 F17A 0.000(12)
F16 C15 F17 F17A 120.2(11)
F18 C15 F17 F17A 4.3(12)
F16A C15 F17 F17A 131.8(10)
F18A C15 F17 F17A 26.5(16)
C14 C15 F17 F17A -117.9(11)
F17A C15 F17 F16A -131.8(10)
F16 C15 F17 F16A -11.6(8)
F18 C15 F17 F16A -127.4(8)
F16A C15 F17 F16A 0.000(10)
F18A C15 F17 F16A -105.3(12)
C14 C15 F17 F16A 110.3(8)
F17A C15 F18 F18A 166.1(12)
F16 C15 F18 F18A 47.6(11)
F16A C15 F18 F18A 72.8(11)
F18A C15 F18 F18A 0.000(10)
F17 C15 F18 F18A 162.9(10)
C14 C15 F18 F18A -81.6(11)
F17A C15 F18 F17A 0.000(8)
F16 C15 F18 F17A -118.5(9)
F16A C15 F18 F17A -93.3(7)
F18A C15 F18 F17A -166.1(12)
F17 C15 F18 F17A -3.2(9)
C14 C15 F18 F17A 112.3(8)
C1 F1 F1A C1 0.000(2)
F3A F1 F1A C1 18.8(10)
C1 F1 F1A F3 -30.1(7)
F3A F1 F1A F3 -11.3(16)
F2 C1 F1A F1 -48.5(13)
F3 C1 F1A F1 -145.8(10)
F3A C1 F1A F1 -19.0(10)
F1 C1 F1A F1 0.000(3)
F2A C1 F1A F1 -134.6(10)
C2 C1 F1A F1 106.0(10)
F2 C1 F1A F3 97.3(8)
F3 C1 F1A F3 0.000(2)
F3A C1 F1A F3 126.9(8)
F1 C1 F1A F3 145.8(10)
F2A C1 F1A F3 11.2(7)
C2 C1 F1A F3 -108.2(7)
F2A F3 F1A F1 15.4(18)
C1 F3 F1A F1 35.4(9)
F2A F3 F1A C1 -20.0(13)
C1 F3 F1A C1 0.000(2)
C1 F3 F2A C1 0.0
F1A F3 F2A C1 17.0(11)
C1 F3 F2A F2 -21.1(10)
F1A F3 F2A F2 -4.1(19)
F1A C1 F2A F3 -17.6(11)
F2 C1 F2A F3 -157.0(11)
F3 C1 F2A F3 0.0
F3A C1 F2A F3 -133.9(11)
F1 C1 F2A F3 -58.1(12)
C2 C1 F2A F3 98.8(11)
F1A C1 F2A F2 139.4(7)
F2 C1 F2A F2 0.000(2)
F3 C1 F2A F2 157.0(11)
F3A C1 F2A F2 23.1(7)
F1 C1 F2A F2 98.9(7)
C2 C1 F2A F2 -104.2(7)
F3A F2 F2A F3 -11.3(17)
C1 F2 F2A F3 25.2(12)
F3A F2 F2A C1 -36.5(10)
C1 F2 F2A C1 0.000(2)
C1 F2 F3A C1 0.0
F2A F2 F3A C1 30.5(7)
C1 F2 F3A F1 -14.8(11)
F2A F2 F3A F1 15.7(17)
F1A C1 F3A F2 -151.6(10)
F2 C1 F3A F2 0.0
F3 C1 F3A F2 -70.2(11)
F1 C1 F3A F2 -165.2(12)
F2A C1 F3A F2 -35.4(11)
C2 C1 F3A F2 89.1(11)
F1A C1 F3A F1 13.6(7)
F2 C1 F3A F1 165.2(12)
F3 C1 F3A F1 94.9(6)
F1 C1 F3A F1 0.0
F2A C1 F3A F1 129.8(7)
C2 C1 F3A F1 -105.7(8)
F1A F1 F3A F2 -4.5(21)
C1 F1 F3A F2 16.8(13)
F1A F1 F3A C1 -21.2(11)
C1 F1 F3A C1 0.0
C5 F6 F4A C5 0.000(4)
F6A F6 F4A C5 31.9(7)
C5 F6 F4A F4 -14.9(12)
F6A F6 F4A F4 17.0(17)
F5 C5 F4A F6 -72.5(10)
F6A C5 F4A F6 -38.0(11)
F5A C5 F4A F6 -154.2(10)
F4 C5 F4A F6 -165.4(12)
F6 C5 F4A F6 0.000(5)
C4 C5 F4A F6 89.3(11)
F5 C5 F4A F4 92.9(7)
F6A C5 F4A F4 127.4(8)
F5A C5 F4A F4 11.3(8)
F4 C5 F4A F4 0.000(3)
F6 C5 F4A F4 165.4(12)
C4 C5 F4A F4 -105.3(8)
F5A F4 F4A F6 -0.6(22)
C5 F4 F4A F6 16.5(13)
F5A F4 F4A C5 -17.1(13)
C5 F4 F4A C5 0.000(4)
C5 F4 F5A C5 0.000(1)
F4A F4 F5A C5 15.5(11)
C5 F4 F5A F5 -32.2(7)
F4A F4 F5A F5 -16.7(17)
F4A C5 F5A F4 -14.7(11)
F5 C5 F5A F4 -142.0(10)
F6A C5 F5A F4 -131.0(10)
F4 C5 F5A F4 0.000(1)
F6 C5 F5A F4 -45.8(14)
C4 C5 F5A F4 108.4(10)
F4A C5 F5A F5 127.3(8)
F5 C5 F5A F5 0.000(1)
F6A C5 F5A F5 11.0(8)
F4 C5 F5A F5 142.0(10)
F6 C5 F5A F5 96.2(9)
C4 C5 F5A F5 -109.6(7)
F6A F5 F5A F4 17.7(20)
C5 F5 F5A F4 37.8(9)
F6A F5 F5A C5 -20.0(14)
C5 F5 F5A C5 0.000(2)
C5 F5 F6A C5 0.0
F5A F5 F6A C5 17.0(12)
C5 F5 F6A F6 -18.6(11)
F5A F5 F6A F6 -1.7(22)
F4A C5 F6A F5 -133.9(12)
F5 C5 F6A F5 0.0
F5A C5 F6A F5 -17.6(13)
F4 C5 F6A F5 -61.8(13)
F6 C5 F6A F5 -160.3(13)
C4 C5 F6A F5 97.7(12)
F4A C5 F6A F6 26.4(7)
F5 C5 F6A F6 160.3(13)
F5A C5 F6A F6 142.7(8)
F4 C5 F6A F6 98.5(7)
F6 C5 F6A F6 0.000(2)
C4 C5 F6A F6 -102.1(8)
F4A F6 F6A F5 -15.5(19)
C5 F6 F6A F5 22.1(14)
F4A F6 F6A C5 -37.6(9)
C5 F6 F6A C5 0.000(3)
C6 F8 F7A C6 0.000(8)
F9A F8 F7A C6 19.2(12)
C6 F8 F7A F7 -13.1(13)
F9A F8 F7A F7 6.1(24)
F9 C6 F7A F8 -66.2(14)
F8A C6 F7A F8 -136.6(13)
F8 C6 F7A F8 0.000(13)
F7 C6 F7A F8 -166.5(14)
F9A C6 F7A F8 -21.0(14)
C7 C6 F7A F8 92.2(13)
F9 C6 F7A F7 100.3(6)
F8A C6 F7A F7 30.0(8)
F8 C6 F7A F7 166.5(14)
F7 C6 F7A F7 0.000(8)
F9A C6 F7A F7 145.6(8)
C7 C6 F7A F7 -101.2(7)
F8A F7 F7A F8 -25.0(19)
C6 F7 F7A F8 15.7(16)
F8A F7 F7A C6 -40.7(8)
C6 F7 F7A C6 0.000(9)
C6 F7 F8A C6 0.000(10)
F7A F7 F8A C6 34.3(6)
C6 F7 F8A F9 -15.2(12)
F7A F7 F8A F9 19.2(16)
F9 C6 F8A F7 -165.2(12)
F7A C6 F8A F7 -42.7(11)
F8 C6 F8A F7 -73.3(11)
F7 C6 F8A F7 0.000(14)
F9A C6 F8A F7 -158.5(10)
C7 C6 F8A F7 86.9(10)
F9 C6 F8A F9 0.000(11)
F7A C6 F8A F9 122.4(9)
F8 C6 F8A F9 91.8(7)
F7 C6 F8A F9 165.2(12)
F9A C6 F8A F9 6.7(9)
C7 C6 F8A F9 -108.0(9)
F9A F9 F8A F7 6.1(25)
C6 F9 F8A F7 16.6(13)
F9A F9 F8A C6 -10.5(15)
C6 F9 F8A C6 0.000(12)
C6 F9 F9A C6 0.000(11)
F8A F9 F9A C6 9.6(14)
C6 F9 F9A F8 -34.7(6)
F8A F9 F9A F8 -25.1(19)
F9 C6 F9A F9 0.000(14)
F7A C6 F9A F9 -124.6(11)
F8A C6 F9A F9 -8.6(12)
F8 C6 F9A F9 -136.7(11)
F7 C6 F9A F9 -37.1(17)
C7 C6 F9A F9 115.0(11)
F9 C6 F9A F8 136.7(11)
F7A C6 F9A F8 12.1(8)
F8A C6 F9A F8 128.1(8)
F8 C6 F9A F8 0.000(9)
F7 C6 F9A F8 99.6(11)
C7 C6 F9A F8 -108.3(7)
F7A F8 F9A F9 18.4(19)
C6 F8 F9A F9 41.7(9)
F7A F8 F9A C6 -23.3(15)
C6 F8 F9A C6 0.000(12)
C10 F10 F10A C10 0.000(5)
F12A F10 F10A C10 12.4(12)
C10 F10 F10A F11 -15.4(11)
F12A F10 F10A F11 -3.0(22)
F10 C10 F10A F10 0.000(9)
F12 C10 F10A F10 -65.7(11)
F11A C10 F10A F10 -126.2(11)
F11 C10 F10A F10 -164.0(12)
F12A C10 F10A F10 -11.9(12)
C9 C10 F10A F10 99.8(12)
F10 C10 F10A F11 164.0(12)
F12 C10 F10A F11 98.3(6)
F11A C10 F10A F11 37.8(7)
F11 C10 F10A F11 0.000(5)
F12A C10 F10A F11 152.1(7)
C9 C10 F10A F11 -96.2(7)
F11A F11 F10A F10 -25.2(16)
C10 F11 F10A F10 18.2(13)
F11A F11 F10A C10 -43.4(6)
C10 F11 F10A C10 0.000(6)
C10 F11 F11A F12 -6.1(11)
F10A F11 F11A F12 31.9(14)
C10 F11 F11A C10 0.000(2)
F10A F11 F11A C10 38.0(5)
F12A F12 F11A F11 -9.9(21)
C10 F12 F11A F11 6.3(12)
F12A F12 F11A C10 -16.2(11)
C10 F12 F11A C10 0.000(2)
F10 C10 F11A F11 -84.3(8)
F12 C10 F11A F11 -174.5(10)
F10A C10 F11A F11 -48.6(8)
F11 C10 F11A F11 0.000(2)
F12A C10 F11A F11 -162.5(8)
C9 C10 F11A F11 82.0(9)
F10 C10 F11A F12 90.1(6)
F12 C10 F11A F12 0.000(3)
F10A C10 F11A F12 125.8(8)
F11 C10 F11A F12 174.5(10)
F12A C10 F11A F12 12.0(8)
C9 C10 F11A F12 -103.5(9)
F11A F12 F12A C10 15.8(11)
C10 F12 F12A C10 0.000(2)
F11A F12 F12A F10 -20.3(14)
C10 F12 F12A F10 -36.1(5)
F10 C10 F12A F12 -135.1(8)
F12 C10 F12A F12 0.000(2)
F11A C10 F12A F12 -12.6(9)
F10A C10 F12A F12 -127.7(8)
F11 C10 F12A F12 -44.1(14)
C9 C10 F12A F12 113.6(8)
F10 C10 F12A F10 0.000(6)
F12 C10 F12A F10 135.1(8)
F11A C10 F12A F10 122.4(7)
F10A C10 F12A F10 7.4(7)
F11 C10 F12A F10 90.9(11)
C9 C10 F12A F10 -111.4(7)
F10A F10 F12A F12 26.1(18)
C10 F10 F12A F12 40.5(6)
F10A F10 F12A C10 -14.5(15)
C10 F10 F12A C10 0.000(6)
C11 F13 F13A C11 0.000(10)
F15A F13 F13A C11 15.1(12)
C11 F13 F13A F14 -19.2(10)
F15A F13 F13A F14 -4.1(20)
F15 C11 F13A F13 -67.4(11)
F13 C11 F13A F13 0.000(14)
F14A C11 F13A F13 -129.4(11)
F14 C11 F13A F13 -160.4(11)
F15A C11 F13A F13 -14.1(12)
C12 C11 F13A F13 100.1(10)
F15 C11 F13A F14 93.1(7)
F13 C11 F13A F14 160.4(11)
F14A C11 F13A F14 31.0(9)
F14 C11 F13A F14 0.000(9)
F15A C11 F13A F14 146.3(9)
C12 C11 F13A F14 -99.5(7)
F14A F14 F13A F13 -16.3(16)
C11 F14 F13A F13 21.5(11)
F14A F14 F13A C11 -37.8(9)
C11 F14 F13A C11 0.000(10)
C11 F14 F14A F15 -11.9(13)
F13A F14 F14A F15 22.5(19)
C11 F14 F14A C11 0.000(3)
F13A F14 F14A C11 34.4(7)
F15A F15 F14A F14 -8.1(23)
C11 F15 F14A F14 12.4(14)
F15A F15 F14A C11 -20.5(12)
C11 F15 F14A C11 0.000(2)
F15 C11 F14A F14 -168.8(13)
F13 C11 F14A F14 -80.8(10)
F14 C11 F14A F14 0.000(4)
F13A C11 F14A F14 -37.9(11)
F15A C11 F14A F14 -153.1(11)
C12 C11 F14A F14 91.4(10)
F15 C11 F14A F15 0.000(2)
F13 C11 F14A F15 88.0(7)
F14 C11 F14A F15 168.8(13)
F13A C11 F14A F15 130.9(8)
F15A C11 F14A F15 15.6(10)
C12 C11 F14A F15 -99.9(9)
F14A F15 F15A C11 19.9(12)
C11 F15 F15A C11 0.000(4)
F14A F15 F15A F13 -13.1(17)
C11 F15 F15A F13 -33.0(8)
F15 C11 F15A F15 0.000(5)
F13 C11 F15A F15 -142.8(11)
F14A C11 F15A F15 -16.9(10)
F14 C11 F15A F15 -58.1(14)
F13A C11 F15A F15 -132.3(9)
C12 C11 F15A F15 106.8(10)
F15 C11 F15A F13 142.8(11)
F13 C11 F15A F13 0.000(12)
F14A C11 F15A F13 125.9(9)
F14 C11 F15A F13 84.7(11)
F13A C11 F15A F13 10.5(9)
C12 C11 F15A F13 -110.4(8)
F13A F13 F15A F15 18.9(20)
C11 F13 F15A F15 35.6(9)
F13A F13 F15A C11 -16.7(14)
C11 F13 F15A C11 0.000(12)
C15 F16 F16A C15 0.000(8)
F18A F16 F16A C15 9.9(15)
C15 F16 F16A F17 -20.2(13)
F18A F16 F16A F17 -10.3(27)
F17A C15 F16A F16 -125.7(15)
F16 C15 F16A F16 0.00(2)
F18 C15 F16A F16 -54.1(17)
F18A C15 F16A F16 -10.4(16)
F17 C15 F16A F16 -157.4(16)
C14 C15 F16A F16 100.9(15)
F17A C15 F16A F17 31.8(7)
F16 C15 F16A F17 157.4(16)
F18 C15 F16A F17 103.3(6)
F18A C15 F16A F17 147.1(8)
F17 C15 F16A F17 0.000(10)
C14 C15 F16A F17 -101.7(6)
F17A F17 F16A F16 -19.9(19)
C15 F17 F16A F16 25.6(17)
F17A F17 F16A C15 -45.4(8)
C15 F17 F16A C15 0.000(12)
C15 F17 F17A C15 0.000(9)
F16A F17 F17A C15 36.0(5)
C15 F17 F17A F18 -4.9(13)
F16A F17 F17A F18 31.2(17)
F16 C15 F17A F17 -79.3(10)
F18 C15 F17A F17 -175.4(12)
F16A C15 F17A F17 -50.4(11)
F18A C15 F17A F17 -165.4(10)
F17 C15 F17A F17 0.000(12)
C14 C15 F17A F17 79.0(11)
F16 C15 F17A F18 96.1(6)
F18 C15 F17A F18 0.000(8)
F16A C15 F17A F18 125.0(8)
F18A C15 F17A F18 10.0(9)
F17 C15 F17A F18 175.4(12)
C14 C15 F17A F18 -105.6(8)
F18A F18 F17A F17 -10.4(25)
C15 F18 F17A F17 5.4(14)
F18A F18 F17A C15 -15.7(13)
C15 F18 F17A C15 0.000(9)
C15 F18 F18A C15 0.000(8)
F17A F18 F18A C15 14.2(12)
C15 F18 F18A F16 -35.4(5)
F17A F18 F18A F16 -21.2(16)
F17A C15 F18A F18 -13.2(11)
F16 C15 F18A F18 -134.0(10)
F18 C15 F18A F18 0.000(10)
F16A C15 F18A F18 -128.7(11)
F17 C15 F18A F18 -31.5(16)
C14 C15 F18A F18 113.3(10)
F17A C15 F18A F16 120.9(8)
F16 C15 F18A F16 0.000(9)
F18 C15 F18A F16 134.0(10)
F16A C15 F18A F16 5.3(8)
F17 C15 F18A F16 102.6(11)
C14 C15 F18A F16 -112.6(7)
F16A F16 F18A F18 31.3(23)
C15 F16 F18A F18 43.5(8)
F16A F16 F18A C15 -12.2(19)
C15 F16 F18A C15 0.000(10)
